data_9015237
loop_
_publ_author_name
'Andress, K.'
'Saffe, O.'

_publ_section_title
;
 Roentgenographische Untersuchung der Mischkristallreihe Karnallit-
 Bromkarnallit
 _cod_database_code 1010933
;
_journal_name_full 'Zeitschrift fur Kristallographie'
_journal_page_first 451
_journal_page_last 469
_journal_volume 101
_journal_year 1939
_chemical_formula_sum 'Br1.5 Cl1.5 K Mg O6'
_chemical_name_mineral Bromcarnallite
_space_group_IT_number 85
_symmetry_space_group_name_Hall 'P 4ab -1ab'
_symmetry_space_group_name_H-M 'P 4/n :1'
_cell_angle_alpha 90
_cell_angle_beta 90
_cell_angle_gamma 90
_cell_length_a 13.370
_cell_length_b 13.370
_cell_length_c 6.713
_cell_formula_units_Z 4
_cell_volume 1199.995
_database_code_amcsd 0017655
_exptl_crystal_density_diffrn 1.840
_cod_duplicate_entry 1010933
_cod_original_sg_symbol_H-M 'P 4/n'
_cod_original_formula_sum 'Mg K (Br1.5 Cl1.5) O6'
_cod_database_code 9015237

loop_
_space_group_symop_operation_xyz
x,y,z
y,-x,-z
1/2-y,1/2+x,z
1/2+x,1/2+y,-z
-x,-y,z
-y,x,-z
1/2+y,1/2-x,z
1/2-x,1/2-y,-z

loop_
_atom_site_label
_atom_site_fract_x
_atom_site_fract_y
_atom_site_fract_z
_atom_site_occupancy
Mg1 0.25000 0.25000 0.50000 1.00000
K1 0.00000 0.00000 0.00000 1.00000
K2 0.00000 0.50000 0.08000 1.00000
Br1 0.00000 0.00000 0.50000 0.50000
Br2 0.00000 0.50000 0.58000 0.50000
Br3 0.00000 0.25000 0.00800 0.50000
Cl1 0.00000 0.00000 0.50000 0.50000
Cl2 0.00000 0.50000 0.58000 0.50000
Cl3 0.00000 0.25000 0.00800 0.50000
O1 0.30000 0.30000 0.78000 1.00000
O2 0.29000 0.10000 0.58000 1.00000
O3 0.09000 0.22000 0.58000 1.00000

loop_
_cod_related_entry_id
_cod_related_entry_database
_cod_related_entry_code
1 AMCSD 0017655
